data_2017734
loop_
_publ_author_name
'Li, Xiao-Wen'
'Li, Yan-Tuan'
'Wu, Zhi-Yong'
'Jiang, Fu-Bin'

_publ_section_title
;
 [\m~3~-<i>cis</i>-<i>N</i>-(2-Aminoethyl)-<i>N</i>'-(2-carboxylatophenyl)oxamidato(3{-})]bis(2,2'-diamino-4,4'-bi-1,3-thiazole)tetracopper(II)
 bis(2,4,6-trinitrophenolate)
;
_journal_coeditor_code BG3125
_journal_issue 8
_journal_name_full 'Acta Crystallographica Section C'
_journal_page_first m218
_journal_page_last m221
_journal_paper_doi 10.1107/S0108270110026491
_journal_volume 66
_journal_year 2010
_chemical_formula_iupac '[Cu4 (C11 H10 N3 O4)2 (C6 H6 N4 S2)2] (C6 H2 N3 O7)2'
_chemical_formula_moiety 'C46 H36 Cu4 N20 O22 S4'
_chemical_formula_sum 'C46 H36 Cu4 N20 O22 S4'
_chemical_formula_weight 1603.34
_chemical_name_systematic
;
[\m~3~-<i>cis</i>-<i>N</i>-(2-Aminoethyl)-<i>N</i>'-(2-
carboxylatophenyl)oxamidato(3-)]bis(2,2'-diamino-4,4'-
bithiazole)tetracopper(II) bis(2,4,6-trinitrophenolate)
;
_space_group_IT_number 2
_symmetry_cell_setting triclinic
_symmetry_space_group_name_Hall '-P 1'
_symmetry_space_group_name_H-M 'P -1'
_atom_sites_solution_hydrogens geom
_atom_sites_solution_primary direct
_atom_sites_solution_secondary difmap
_cell_angle_alpha 102.3670(10)
_cell_angle_beta 98.1340(10)
_cell_angle_gamma 105.0590(10)
_cell_formula_units_Z 1
_cell_length_a 10.5528(2)
_cell_length_b 10.9391(2)
_cell_length_c 13.1938(2)
_cell_measurement_reflns_used 4260
_cell_measurement_temperature 296(2)
_cell_measurement_theta_max 27.328
_cell_measurement_theta_min 2.216
_cell_volume 1404.91(4)
_computing_cell_refinement 'SAINT (Bruker, 2002)'
_computing_data_collection 'SMART (Bruker, 2002)'
_computing_data_reduction 'SAINT (Bruker, 2002)'
_computing_molecular_graphics
;
XP (Siemens, 1994) and CAMERON (Watkin <i>et al.</i>,  1993)
;
_computing_publication_material 'WINGX (Farrugia, 1999)'
_computing_structure_refinement 'SHELXL97 (Sheldrick, 2008)'
_computing_structure_solution 'SHELXS97 (Sheldrick, 2008)'
_diffrn_ambient_temperature 296(2)
_diffrn_measured_fraction_theta_full 0.990
_diffrn_measured_fraction_theta_max 0.990
_diffrn_measurement_device_type 'Bruker APEX area-detector'
_diffrn_measurement_method '\f and \w'
_diffrn_radiation_monochromator graphite
_diffrn_radiation_source 'fine-focus sealed tube'
_diffrn_radiation_type MoK\a
_diffrn_radiation_wavelength 0.71073
_diffrn_reflns_av_R_equivalents 0.0212
_diffrn_reflns_av_sigmaI/netI 0.0352
_diffrn_reflns_limit_h_max 13
_diffrn_reflns_limit_h_min -12
_diffrn_reflns_limit_k_max 13
_diffrn_reflns_limit_k_min -14
_diffrn_reflns_limit_l_max 17
_diffrn_reflns_limit_l_min -17
_diffrn_reflns_number 13345
_diffrn_reflns_theta_full 27.69
_diffrn_reflns_theta_max 27.69
_diffrn_reflns_theta_min 2.00
_exptl_absorpt_coefficient_mu 1.744
_exptl_absorpt_correction_T_max 0.8313
_exptl_absorpt_correction_T_min 0.7799
_exptl_absorpt_correction_type multi-scan
_exptl_absorpt_process_details '(SADABS; Sheldrick, 2003)'
_exptl_crystal_colour green
_exptl_crystal_density_diffrn 1.895
_exptl_crystal_density_method 'not measured'
_exptl_crystal_description block
_exptl_crystal_F_000 1616
_exptl_crystal_size_max 0.15
_exptl_crystal_size_mid 0.13
_exptl_crystal_size_min 0.11
_refine_diff_density_max 0.690
_refine_diff_density_min -0.497
_refine_ls_extinction_method none
_refine_ls_goodness_of_fit_ref 1.041
_refine_ls_hydrogen_treatment constr
_refine_ls_matrix_type full
_refine_ls_number_parameters 433
_refine_ls_number_reflns 6527
_refine_ls_number_restraints 0
_refine_ls_restrained_S_all 1.041
_refine_ls_R_factor_all 0.0581
_refine_ls_R_factor_gt 0.0394
_refine_ls_shift/su_max 0.001
_refine_ls_shift/su_mean 0.000
_refine_ls_structure_factor_coef Fsqd
_refine_ls_weighting_details 'calc w = 1/[\s^2^(Fo^2^)+(0.0478P)^2^+0.7576P] where P=(Fo^2^+2Fc^2^)/3'
_refine_ls_weighting_scheme calc
_refine_ls_wR_factor_gt 0.0946
_refine_ls_wR_factor_ref 0.1033
_reflns_number_gt 4897
_reflns_number_total 6527
_reflns_threshold_expression I>2\s(I)
_cod_data_source_file bg3125.cif
_cod_data_source_block II
_cod_database_code 2017734
_cod_database_fobs_code 2017734

loop_
_symmetry_equiv_pos_as_xyz
'x, y, z'
'-x, -y, -z'

loop_
_atom_site_type_symbol
_atom_site_label
_atom_site_fract_x
_atom_site_fract_y
_atom_site_fract_z
_atom_site_U_iso_or_equiv
_atom_site_adp_type
_atom_site_calc_flag
_atom_site_refinement_flags
_atom_site_occupancy
_atom_site_disorder_assembly
_atom_site_disorder_group
Cu Cu1 0.22895(3) 0.41106(4) 0.46732(3) 0.03526(11) Uani d . 1 . .
Cu Cu2 -0.26026(3) 0.14071(3) 0.26626(3) 0.03419(11) Uani d . 1 . .
S S1 -0.38321(9) -0.14325(8) -0.06068(6) 0.0467(2) Uani d . 1 . .
S S2 -0.66596(9) -0.03211(9) 0.33423(7) 0.0524(2) Uani d . 1 . .
O O1 0.3204(2) 0.5277(2) 0.59916(16) 0.0448(5) Uani d . 1 . .
O O2 0.3329(2) 0.6768(2) 0.74471(16) 0.0429(5) Uani d . 1 . .
O O3 -0.16820(18) 0.2453(2) 0.41578(15) 0.0365(5) Uani d . 1 . .
O O4 -0.08239(19) 0.1913(2) 0.23957(16) 0.0436(5) Uani d . 1 . .
N N1 0.0520(2) 0.3633(2) 0.50777(18) 0.0309(5) Uani d . 1 . .
N N2 0.1319(2) 0.3107(3) 0.32969(19) 0.0417(6) Uani d . 1 . .
N N3 0.3836(3) 0.4377(3) 0.3888(2) 0.0512(7) Uani d . 1 . .
H H3A 0.4063 0.5176 0.3702 0.061 Uiso d R 1 . .
H H3B 0.4597 0.4374 0.4203 0.061 Uiso d R 1 . .
N N4 -0.3270(2) 0.0126(2) 0.12505(18) 0.0345(5) Uani d . 1 . .
N N5 -0.4364(2) 0.0505(2) 0.28938(18) 0.0347(5) Uani d . 1 . .
N N6 -0.1632(3) 0.0623(3) 0.0255(2) 0.0637(9) Uani d . 1 . .
H H6A -0.1139 0.1286 0.0760 0.076 Uiso calc R 1 . .
H H6B -0.1374 0.0428 -0.0333 0.076 Uiso calc R 1 . .
N N7 -0.4540(3) 0.1706(3) 0.4526(2) 0.0573(8) Uani d . 1 . .
H H7A -0.3737 0.2221 0.4633 0.069 Uiso calc R 1 . .
H H7B -0.5021 0.1817 0.4992 0.069 Uiso calc R 1 . .
C C1 0.2701(3) 0.5724(3) 0.6772(2) 0.0354(6) Uani d . 1 . .
C C2 0.1346(3) 0.4971(3) 0.6914(2) 0.0340(6) Uani d . 1 . .
C C3 0.0312(3) 0.4010(3) 0.6121(2) 0.0315(6) Uani d . 1 . .
C C4 -0.0898(3) 0.3456(3) 0.6401(2) 0.0404(7) Uani d . 1 . .
H H4 -0.1579 0.2808 0.5891 0.049 Uiso calc R 1 . .
C C5 -0.1106(4) 0.3848(3) 0.7415(3) 0.0488(8) Uani d . 1 . .
H H5 -0.1930 0.3487 0.7575 0.059 Uiso calc R 1 . .
C C6 -0.0090(4) 0.4775(3) 0.8191(3) 0.0515(9) Uani d . 1 . .
H H6 -0.0217 0.5031 0.8878 0.062 Uiso calc R 1 . .
C C7 0.1106(3) 0.5314(3) 0.7936(2) 0.0452(8) Uani d . 1 . .
H H7 0.1787 0.5934 0.8464 0.054 Uiso calc R 1 . .
C C8 -0.0429(3) 0.2918(3) 0.4250(2) 0.0307(6) Uani d . 1 . .
C C9 0.0062(3) 0.2619(3) 0.3221(2) 0.0346(6) Uani d . 1 . .
C C10 0.2024(3) 0.2938(4) 0.2424(3) 0.0550(9) Uani d . 1 . .
H H10A 0.1735 0.2028 0.2015 0.066 Uiso calc R 1 . .
H H10B 0.1846 0.3474 0.1956 0.066 Uiso calc R 1 . .
C C11 0.3447(3) 0.3347(4) 0.2907(3) 0.0665(12) Uani d . 1 . .
H H11A 0.3686 0.2591 0.3046 0.080 Uiso calc R 1 . .
H H11B 0.3958 0.3648 0.2404 0.080 Uiso calc R 1 . .
C C12 -0.2785(3) -0.0093(3) 0.0381(2) 0.0396(7) Uani d . 1 . .
C C13 -0.4978(3) -0.1673(3) 0.0187(2) 0.0433(7) Uani d . 1 . .
H H13 -0.5796 -0.2331 -0.0006 0.052 Uiso calc R 1 . .
C C14 -0.4525(3) -0.0777(3) 0.1124(2) 0.0330(6) Uani d . 1 . .
C C15 -0.5151(3) -0.0528(3) 0.2039(2) 0.0349(6) Uani d . 1 . .
C C16 -0.6385(3) -0.1089(3) 0.2153(3) 0.0462(8) Uani d . 1 . .
H H16 -0.7012 -0.1801 0.1656 0.055 Uiso calc R 1 . .
C C17 -0.5034(3) 0.0742(3) 0.3645(2) 0.0383(7) Uani d . 1 . .
O O5 0.4570(3) 0.2887(3) 0.6403(2) 0.0698(8) Uani d . 1 . .
O O6 0.6094(3) 0.4168(3) 0.8458(3) 0.1073(13) Uani d . 1 . .
O O7 0.4962(3) 0.5427(3) 0.9042(2) 0.0782(9) Uani d . 1 . .
O O8 0.0844(3) 0.2525(3) 0.9667(2) 0.0783(9) Uani d . 1 . .
O O9 -0.0432(3) 0.0973(3) 0.8332(2) 0.0737(8) Uani d . 1 . .
O O10 0.1325(4) -0.0136(3) 0.5140(2) 0.0843(9) Uani d . 1 . .
O O11 0.2391(4) 0.1629(3) 0.4759(2) 0.0838(10) Uani d . 1 . .
N N8 0.5042(3) 0.4390(3) 0.8536(3) 0.0607(8) Uani d . 1 . .
N N9 0.0618(3) 0.1872(3) 0.8752(2) 0.0554(8) Uani d . 1 . .
N N10 0.1995(4) 0.1024(3) 0.5396(2) 0.0585(8) Uani d . 1 . .
C C18 0.3652(4) 0.2681(3) 0.6916(3) 0.0480(8) Uani d . 1 . .
C C19 0.3788(3) 0.3362(3) 0.8004(3) 0.0479(8) Uani d . 1 . .
C C20 0.2815(3) 0.3142(3) 0.8582(3) 0.0462(8) Uani d . 1 . .
H H20 0.2953 0.3647 0.9275 0.055 Uiso calc R 1 . .
C C21 0.1621(3) 0.2159(3) 0.8123(3) 0.0438(7) Uani d . 1 . .
C C22 0.1367(3) 0.1444(3) 0.7084(3) 0.0442(7) Uani d . 1 . .
H H22 0.0561 0.0785 0.6781 0.053 Uiso calc R 1 . .
C C23 0.2344(4) 0.1732(3) 0.6502(2) 0.0456(8) Uani d . 1 . .

loop_
_atom_site_aniso_label
_atom_site_aniso_U_11
_atom_site_aniso_U_22
_atom_site_aniso_U_33
_atom_site_aniso_U_12
_atom_site_aniso_U_13
_atom_site_aniso_U_23
Cu1 0.02283(18) 0.0445(2) 0.03250(19) 0.00595(14) 0.00735(14) 0.00180(15)
Cu2 0.02342(18) 0.0438(2) 0.02905(19) 0.00451(14) 0.00783(13) 0.00173(15)
S1 0.0491(5) 0.0471(4) 0.0360(4) 0.0111(4) 0.0119(3) -0.0038(3)
S2 0.0407(5) 0.0534(5) 0.0584(5) 0.0015(4) 0.0287(4) 0.0084(4)
O1 0.0260(10) 0.0541(13) 0.0408(12) 0.0039(9) 0.0078(9) -0.0063(10)
O2 0.0362(11) 0.0421(12) 0.0383(11) 0.0051(9) 0.0001(9) -0.0015(9)
O3 0.0229(10) 0.0512(12) 0.0305(10) 0.0062(9) 0.0069(8) 0.0059(9)
O4 0.0252(10) 0.0616(14) 0.0316(11) 0.0042(9) 0.0078(8) -0.0037(10)
N1 0.0254(11) 0.0371(12) 0.0285(12) 0.0078(10) 0.0080(9) 0.0057(10)
N2 0.0251(12) 0.0612(16) 0.0310(13) 0.0060(11) 0.0105(10) 0.0015(12)
N3 0.0270(13) 0.0674(18) 0.0454(16) 0.0026(12) 0.0130(11) -0.0035(14)
N4 0.0300(12) 0.0385(13) 0.0305(12) 0.0067(10) 0.0099(10) 0.0020(10)
N5 0.0295(12) 0.0407(13) 0.0337(13) 0.0091(10) 0.0109(10) 0.0079(11)
N6 0.0458(17) 0.083(2) 0.0380(16) -0.0101(15) 0.0216(13) -0.0073(15)
N7 0.0395(15) 0.078(2) 0.0417(16) 0.0036(14) 0.0208(12) -0.0022(14)
C1 0.0288(14) 0.0422(16) 0.0335(15) 0.0117(12) 0.0007(12) 0.0089(13)
C2 0.0336(15) 0.0371(15) 0.0331(15) 0.0118(12) 0.0077(12) 0.0108(12)
C3 0.0305(14) 0.0354(14) 0.0297(14) 0.0110(12) 0.0078(11) 0.0087(12)
C4 0.0371(16) 0.0421(16) 0.0360(16) 0.0020(13) 0.0118(13) 0.0072(13)
C5 0.050(2) 0.0526(19) 0.0434(18) 0.0067(16) 0.0236(15) 0.0130(15)
C6 0.064(2) 0.056(2) 0.0331(17) 0.0116(17) 0.0213(16) 0.0083(15)
C7 0.0485(19) 0.0480(18) 0.0321(16) 0.0088(15) 0.0055(14) 0.0046(14)
C8 0.0247(13) 0.0367(15) 0.0325(14) 0.0108(11) 0.0089(11) 0.0088(12)
C9 0.0263(14) 0.0429(16) 0.0308(14) 0.0085(12) 0.0071(11) 0.0038(12)
C10 0.0306(16) 0.081(3) 0.0408(18) 0.0077(16) 0.0154(14) -0.0033(17)
C11 0.0335(18) 0.097(3) 0.048(2) 0.0007(19) 0.0191(15) -0.010(2)
C12 0.0390(17) 0.0456(17) 0.0292(15) 0.0094(14) 0.0092(12) 0.0024(13)
C13 0.0413(17) 0.0368(16) 0.0447(18) 0.0067(13) 0.0112(14) 0.0009(14)
C14 0.0283(14) 0.0323(14) 0.0378(15) 0.0079(11) 0.0102(12) 0.0075(12)
C15 0.0330(15) 0.0313(14) 0.0403(16) 0.0068(12) 0.0119(12) 0.0098(12)
C16 0.0415(18) 0.0398(17) 0.0498(19) 0.0007(14) 0.0176(15) 0.0053(14)
C17 0.0315(15) 0.0486(17) 0.0388(16) 0.0129(13) 0.0146(12) 0.0140(14)
O5 0.0757(19) 0.0700(17) 0.0762(18) 0.0212(14) 0.0547(16) 0.0204(15)
O6 0.0511(19) 0.089(2) 0.163(4) 0.0109(17) 0.036(2) -0.002(2)
O7 0.094(2) 0.0533(16) 0.080(2) 0.0110(15) 0.0258(17) 0.0089(15)
O8 0.0647(18) 0.116(2) 0.0380(14) 0.0047(16) 0.0253(13) 0.0044(15)
O9 0.0419(15) 0.111(2) 0.0522(15) -0.0015(15) 0.0178(12) 0.0139(15)
O10 0.107(3) 0.073(2) 0.0594(18) 0.0158(18) 0.0294(17) -0.0030(15)
O11 0.146(3) 0.087(2) 0.0523(16) 0.063(2) 0.0524(19) 0.0327(16)
N8 0.058(2) 0.0536(19) 0.070(2) 0.0095(16) 0.0299(17) 0.0153(16)
N9 0.0442(17) 0.088(2) 0.0411(16) 0.0198(16) 0.0196(13) 0.0255(16)
N10 0.079(2) 0.062(2) 0.0513(18) 0.0397(18) 0.0318(17) 0.0152(16)
C18 0.059(2) 0.0466(18) 0.055(2) 0.0263(17) 0.0319(17) 0.0216(16)
C19 0.0467(19) 0.0477(18) 0.057(2) 0.0178(15) 0.0217(16) 0.0186(16)
C20 0.050(2) 0.056(2) 0.0396(17) 0.0214(16) 0.0183(15) 0.0141(15)
C21 0.0417(18) 0.061(2) 0.0398(17) 0.0218(16) 0.0201(14) 0.0222(15)
C22 0.0460(18) 0.0529(19) 0.0416(17) 0.0198(15) 0.0168(14) 0.0176(15)
C23 0.062(2) 0.0520(19) 0.0364(17) 0.0306(17) 0.0228(15) 0.0152(15)

loop_
_atom_type_symbol
_atom_type_description
_atom_type_scat_dispersion_real
_atom_type_scat_dispersion_imag
_atom_type_scat_source
C C 0.0033 0.0016 'International Tables Vol C Tables 4.2.6.8 and 6.1.1.4'
H H 0.0000 0.0000 'International Tables Vol C Tables 4.2.6.8 and 6.1.1.4'
N N 0.0061 0.0033 'International Tables Vol C Tables 4.2.6.8 and 6.1.1.4'
O O 0.0106 0.0060 'International Tables Vol C Tables 4.2.6.8 and 6.1.1.4'
Cu Cu 0.3201 1.2651 'International Tables Vol C Tables 4.2.6.8 and 6.1.1.4'
S S 0.1246 0.1234 'International Tables Vol C Tables 4.2.6.8 and 6.1.1.4'

loop_
_geom_angle_atom_site_label_1
_geom_angle_atom_site_label_2
_geom_angle_atom_site_label_3
_geom_angle_site_symmetry_1
_geom_angle_site_symmetry_3
_geom_angle
_geom_angle_publ_flag
O1 Cu1 N1 . . 95.46(9) y
N1 Cu1 N2 . . 84.42(10) y
N2 Cu1 N3 . . 81.51(10) y
O3 Cu2 O4 . . 83.44(8) y
N4 Cu2 N5 . . 82.54(9) y
O2 Cu2 O4 2_566 . 102.56(9) y
O2 Cu2 N5 2_566 . 89.85(9) y
O2 Cu2 N4 2_566 . 107.11(9) y
O2 Cu2 O3 2_566 . 85.08(8) y
C1 O1 Cu1 . . 127.92(18) ?
C1 O2 Cu2 . 2_566 116.40(19) ?
O1 Cu1 N2 . . 173.15(11) y
O1 Cu1 N3 . . 98.33(9) y
N1 Cu1 N3 . . 165.85(10) y
O4 Cu2 N5 . . 167.33(10) y
O4 Cu2 N4 . . 91.25(9) y
N5 Cu2 O3 . . 100.37(9) y
N4 Cu2 O3 . . 167.55(9) y
C13 S1 C12 . . 90.33(14) ?
C16 S2 C17 . . 89.88(15) ?
C8 O3 Cu2 . . 111.99(17) ?
C9 O4 Cu2 . . 113.42(17) ?
C8 N1 C3 . . 124.6(2) ?
C8 N1 Cu1 . . 111.00(18) ?
C3 N1 Cu1 . . 124.39(18) ?
C9 N2 C10 . . 125.2(3) ?
C9 N2 Cu1 . . 114.98(19) ?
C10 N2 Cu1 . . 119.81(19) ?
C11 N3 Cu1 . . 108.12(19) ?
C11 N3 H3A . . 106.7 ?
Cu1 N3 H3A . . 115.1 ?
C11 N3 H3B . . 106.8 ?
Cu1 N3 H3B . . 117.9 ?
H3A N3 H3B . . 101.5 ?
C12 N4 C14 . . 110.8(2) ?
C12 N4 Cu2 . . 134.5(2) ?
C14 N4 Cu2 . . 114.69(18) ?
C17 N5 C15 . . 111.4(2) ?
C17 N5 Cu2 . . 133.8(2) ?
C15 N5 Cu2 . . 114.45(18) ?
C12 N6 H6A . . 120.0 ?
C12 N6 H6B . . 120.0 ?
H6A N6 H6B . . 120.0 ?
C17 N7 H7A . . 120.0 ?
C17 N7 H7B . . 120.0 ?
H7A N7 H7B . . 120.0 ?
O2 C1 O1 . . 121.0(3) ?
O2 C1 C2 . . 118.0(3) ?
O1 C1 C2 . . 121.0(2) ?
C7 C2 C3 . . 118.2(3) ?
C7 C2 C1 . . 115.0(3) ?
C3 C2 C1 . . 126.8(3) ?
C4 C3 C2 . . 118.3(3) ?
C4 C3 N1 . . 121.9(2) ?
C2 C3 N1 . . 119.8(2) ?
C5 C4 C3 . . 121.6(3) ?
C5 C4 H4 . . 119.2 ?
C3 C4 H4 . . 119.2 ?
C6 C5 C4 . . 119.9(3) ?
C6 C5 H5 . . 120.0 ?
C4 C5 H5 . . 120.0 ?
C7 C6 C5 . . 119.2(3) ?
C7 C6 H6 . . 120.4 ?
C5 C6 H6 . . 120.4 ?
C6 C7 C2 . . 122.7(3) ?
C6 C7 H7 . . 118.7 ?
C2 C7 H7 . . 118.7 ?
O3 C8 N1 . . 131.1(3) ?
O3 C8 C9 . . 114.5(2) ?
N1 C8 C9 . . 114.4(2) ?
N2 C9 O4 . . 128.2(3) ?
N2 C9 C8 . . 115.2(2) ?
O4 C9 C8 . . 116.6(2) ?
C11 C10 N2 . . 106.4(3) ?
C11 C10 H10A . . 110.5 ?
N2 C10 H10A . . 110.5 ?
C11 C10 H10B . . 110.5 ?
N2 C10 H10B . . 110.5 ?
H10A C10 H10B . . 108.6 ?
N3 C11 C10 . . 114.3(3) ?
N3 C11 H11A . . 108.7 ?
C10 C11 H11A . . 108.7 ?
N3 C11 H11B . . 108.7 ?
C10 C11 H11B . . 108.7 ?
H11A C11 H11B . . 107.6 ?
N6 C12 N4 . . 124.6(3) ?
N6 C12 S1 . . 122.4(2) ?
N4 C12 S1 . . 113.0(2) ?
C14 C13 S1 . . 110.2(2) ?
C14 C13 H13 . . 124.9 ?
S1 C13 H13 . . 124.9 ?
C13 C14 N4 . . 115.7(3) ?
C13 C14 C15 . . 131.0(3) ?
N4 C14 C15 . . 113.2(2) ?
C16 C15 N5 . . 115.2(3) ?
C16 C15 C14 . . 129.7(3) ?
N5 C15 C14 . . 114.9(2) ?
C15 C16 S2 . . 110.7(2) ?
C15 C16 H16 . . 124.6 ?
S2 C16 H16 . . 124.6 ?
N5 C17 N7 . . 123.8(3) ?
N5 C17 S2 . . 112.8(2) ?
N7 C17 S2 . . 123.4(2) ?
O6 N8 O7 . . 123.7(4) ?
O6 N8 C19 . . 118.9(3) ?
O7 N8 C19 . . 117.4(3) ?
O8 N9 O9 . . 123.1(3) ?
O8 N9 C21 . . 118.7(3) ?
O9 N9 C21 . . 118.2(3) ?
O10 N10 O11 . . 123.7(3) ?
O10 N10 C23 . . 118.9(3) ?
O11 N10 C23 . . 117.4(3) ?
O5 C18 C19 . . 123.7(3) ?
O5 C18 C23 . . 125.0(3) ?
C19 C18 C23 . . 111.3(3) ?
C20 C19 C18 . . 124.8(3) ?
C20 C19 N8 . . 116.8(3) ?
C18 C19 N8 . . 118.4(3) ?
C19 C20 C21 . . 119.0(3) ?
C19 C20 H20 . . 120.5 ?
C21 C20 H20 . . 120.5 ?
C22 C21 C20 . . 121.5(3) ?
C22 C21 N9 . . 119.3(3) ?
C20 C21 N9 . . 119.2(3) ?
C21 C22 C23 . . 118.1(3) ?
C21 C22 H22 . . 120.9 ?
C23 C22 H22 . . 120.9 ?
C22 C23 C18 . . 125.0(3) ?
C22 C23 N10 . . 116.1(3) ?
C18 C23 N10 . . 118.8(3) ?

loop_
_geom_bond_atom_site_label_1
_geom_bond_atom_site_label_2
_geom_bond_site_symmetry_2
_geom_bond_distance
_geom_bond_publ_flag
Cu1 O1 . 1.876(2) y
Cu1 N1 . 1.985(2) y
Cu1 N2 . 1.894(2) y
Cu1 N3 . 2.045(2) y
Cu2 O2 2_566 2.341(2) y
Cu2 O3 . 2.0145(19) y
Cu2 O4 . 1.919(2) y
Cu2 N4 . 1.982(2) y
Cu2 N5 . 1.964(2) y
C8 O3 . 1.265(3) ?
C8 N1 . 1.313(3) ?
C8 C9 . 1.522(4) ?
C9 O4 . 1.278(3) ?
C9 N2 . 1.275(4) ?
S1 C13 . 1.715(3) ?
S1 C12 . 1.732(3) ?
S2 C16 . 1.715(3) ?
S2 C17 . 1.739(3) ?
O1 C1 . 1.285(3) ?
O2 C1 . 1.242(3) ?
N1 C3 . 1.415(3) ?
N2 C10 . 1.462(4) ?
N3 C11 . 1.448(4) ?
N3 H3A . 0.9381 ?
N3 H3B . 0.8517 ?
N4 C12 . 1.323(4) ?
N4 C14 . 1.394(3) ?
N5 C17 . 1.317(4) ?
N5 C15 . 1.393(4) ?
N6 C12 . 1.319(4) ?
N6 H6A . 0.8600 ?
N6 H6B . 0.8600 ?
N7 C17 . 1.324(4) ?
N7 H7A . 0.8600 ?
N7 H7B . 0.8600 ?
C1 C2 . 1.513(4) ?
C2 C7 . 1.397(4) ?
C2 C3 . 1.414(4) ?
C3 C4 . 1.400(4) ?
C4 C5 . 1.382(4) ?
C4 H4 . 0.9300 ?
C5 C6 . 1.381(5) ?
C5 H5 . 0.9300 ?
C6 C7 . 1.368(5) ?
C6 H6 . 0.9300 ?
C7 H7 . 0.9300 ?
C10 C11 . 1.456(5) ?
C10 H10A . 0.9700 ?
C10 H10B . 0.9700 ?
C11 H11A . 0.9700 ?
C11 H11B . 0.9700 ?
C13 C14 . 1.337(4) ?
C13 H13 . 0.9300 ?
C14 C15 . 1.465(4) ?
C15 C16 . 1.332(4) ?
C16 H16 . 0.9300 ?
O5 C18 . 1.259(4) ?
O6 N8 . 1.210(4) ?
O7 N8 . 1.217(4) ?
O8 N9 . 1.218(4) ?
O9 N9 . 1.236(4) ?
O10 N10 . 1.228(4) ?
O11 N10 . 1.230(4) ?
N8 C19 . 1.461(5) ?
N9 C21 . 1.447(4) ?
N10 C23 . 1.443(4) ?
C18 C19 . 1.437(5) ?
C18 C23 . 1.442(5) ?
C19 C20 . 1.367(4) ?
C20 C21 . 1.383(5) ?
C20 H20 . 0.9300 ?
C21 C22 . 1.376(4) ?
C22 C23 . 1.382(4) ?
C22 H22 . 0.9300 ?

loop_
_geom_hbond_atom_site_label_D
_geom_hbond_atom_site_label_H
_geom_hbond_atom_site_label_A
_geom_hbond_site_symmetry_A
_geom_hbond_distance_DH
_geom_hbond_distance_HA
_geom_hbond_distance_DA
_geom_hbond_angle_DHA
N3 H3B O1 2_666 0.85 2.31 3.025(3) 141.3
N3 H3A O5 2_666 0.94 2.28 3.161(4) 156.8
N6 H6A O4 . 0.86 2.07 2.772(3) 138.4
N6 H6B O9 1_554 0.86 2.25 3.043(4) 152.3
N7 H7A O3 . 0.86 2.31 3.050(3) 144.7
N7 H7B O5 1_455 0.86 2.14 2.932(3) 153.2

loop_
_geom_torsion_atom_site_label_1
_geom_torsion_atom_site_label_2
_geom_torsion_atom_site_label_3
_geom_torsion_atom_site_label_4
_geom_torsion_site_symmetry_1
_geom_torsion_site_symmetry_2
_geom_torsion_site_symmetry_3
_geom_torsion_site_symmetry_4
_geom_torsion
_geom_torsion_publ_flag
Cu1 O1 C1 O2 . . . . -157.0(2) ?
Cu2 O2 C1 O1 2_566 . . . 104.8(3) ?
O1 C1 C2 C3 . . . . -22.1(5) ?
O1 C1 C2 C7 . . . . 160.2(3) ?
O2 C1 C2 C3 . . . . 159.8(3) ?
O2 C1 C2 C7 . . . . -17.9(4) ?
O6 N8 C19 C18 . . . . -47.5(5) ?
O6 N8 C19 C20 . . . . 133.9(4) ?
O7 N8 C19 C18 . . . . 133.0(4) ?
O7 N8 C19 C20 . . . . -45.6(5) ?
O8 N9 C21 C20 . . . . 1.5(5) ?
O8 N9 C21 C22 . . . . -178.8(3) ?
O9 N9 C21 C20 . . . . -178.7(3) ?
O9 N9 C21 C22 . . . . 1.0(5) ?
O10 N10 C23 C18 . . . . 142.4(4) ?
O10 N10 C23 C22 . . . . -38.3(5) ?
O11 N10 C23 C18 . . . . -37.8(5) ?
O11 N10 C23 C22 . . . . 141.6(3) ?
N1 Cu1 O1 C1 . . . . -10.6(3) ?
N3 Cu1 O1 C1 . . . . 166.2(3) ?
O4 Cu2 O3 C8 . . . . -1.4(2) ?
N5 Cu2 O3 C8 . . . . 166.41(19) ?
N4 Cu2 O3 C8 . . . . 63.9(5) ?
O2 Cu2 O3 C8 2_566 . . . -104.6(2) ?
N5 Cu2 O4 C9 . . . . -108.0(4) ?
N4 Cu2 O4 C9 . . . . -168.3(2) ?
O3 Cu2 O4 C9 . . . . 0.4(2) ?
O2 Cu2 O4 C9 2_566 . . . 83.8(2) ?
O1 Cu1 N1 C8 . . . . 171.8(2) ?
N2 Cu1 N1 C8 . . . . -1.3(2) ?
N3 Cu1 N1 C8 . . . . 4.8(6) ?
O1 Cu1 N1 C3 . . . . -8.4(2) ?
N2 Cu1 N1 C3 . . . . 178.5(2) ?
N3 Cu1 N1 C3 . . . . -175.4(4) ?
N1 Cu1 N2 C9 . . . . 1.0(2) ?
N3 Cu1 N2 C9 . . . . -177.5(3) ?
N1 Cu1 N2 C10 . . . . -178.6(3) ?
N3 Cu1 N2 C10 . . . . 2.9(3) ?
O1 Cu1 N3 C11 . . . . 167.3(3) ?
N2 Cu1 N3 C11 . . . . -19.7(3) ?
N1 Cu1 N3 C11 . . . . -25.8(6) ?
O4 Cu2 N4 C12 . . . . -13.3(3) ?
N5 Cu2 N4 C12 . . . . 177.8(3) ?
O3 Cu2 N4 C12 . . . . -77.7(5) ?
O2 Cu2 N4 C12 2_566 . . . 90.3(3) ?
O4 Cu2 N4 C14 . . . . 165.5(2) ?
N5 Cu2 N4 C14 . . . . -3.4(2) ?
O3 Cu2 N4 C14 . . . . 101.1(4) ?
O2 Cu2 N4 C14 2_566 . . . -90.9(2) ?
O4 Cu2 N5 C17 . . . . 128.4(4) ?
N4 Cu2 N5 C17 . . . . -170.4(3) ?
O3 Cu2 N5 C17 . . . . 21.8(3) ?
O2 Cu2 N5 C17 2_566 . . . -63.1(3) ?
O4 Cu2 N5 C15 . . . . -59.9(5) ?
N4 Cu2 N5 C15 . . . . 1.3(2) ?
O3 Cu2 N5 C15 . . . . -166.4(2) ?
O2 Cu2 N5 C15 2_566 . . . 108.6(2) ?
Cu2 O2 C1 C2 2_566 . . . -77.1(3) ?
Cu1 O1 C1 C2 . . . . 25.0(4) ?
C7 C2 C3 C4 . . . . 0.2(4) ?
C1 C2 C3 C4 . . . . -177.5(3) ?
C7 C2 C3 N1 . . . . -179.8(3) ?
C1 C2 C3 N1 . . . . 2.6(4) ?
C8 N1 C3 C4 . . . . 11.6(4) ?
Cu1 N1 C3 C4 . . . . -168.2(2) ?
C8 N1 C3 C2 . . . . -168.5(3) ?
Cu1 N1 C3 C2 . . . . 11.8(4) ?
C2 C3 C4 C5 . . . . 1.5(5) ?
N1 C3 C4 C5 . . . . -178.6(3) ?
C3 C4 C5 C6 . . . . -2.2(5) ?
C4 C5 C6 C7 . . . . 1.3(5) ?
C5 C6 C7 C2 . . . . 0.4(5) ?
C3 C2 C7 C6 . . . . -1.1(5) ?
C1 C2 C7 C6 . . . . 176.8(3) ?
Cu2 O3 C8 N1 . . . . -179.3(3) ?
Cu2 O3 C8 C9 . . . . 1.9(3) ?
C3 N1 C8 O3 . . . . 2.7(5) ?
Cu1 N1 C8 O3 . . . . -177.5(3) ?
C3 N1 C8 C9 . . . . -178.5(2) ?
Cu1 N1 C8 C9 . . . . 1.3(3) ?
C10 N2 C9 O4 . . . . -0.7(6) ?
Cu1 N2 C9 O4 . . . . 179.6(3) ?
C10 N2 C9 C8 . . . . 179.0(3) ?
Cu1 N2 C9 C8 . . . . -0.6(4) ?
Cu2 O4 C9 N2 . . . . -179.7(3) ?
Cu2 O4 C9 C8 . . . . 0.5(3) ?
O3 C8 C9 N2 . . . . 178.4(3) ?
N1 C8 C9 N2 . . . . -0.6(4) ?
O3 C8 C9 O4 . . . . -1.7(4) ?
N1 C8 C9 O4 . . . . 179.3(3) ?
C9 N2 C10 C11 . . . . -165.2(3) ?
Cu1 N2 C10 C11 . . . . 14.4(4) ?
Cu1 N3 C11 C10 . . . . 34.3(4) ?
N2 C10 C11 N3 . . . . -31.6(5) ?
C14 N4 C12 N6 . . . . 178.2(3) ?
Cu2 N4 C12 N6 . . . . -3.0(5) ?
C14 N4 C12 S1 . . . . -1.4(3) ?
Cu2 N4 C12 S1 . . . . 177.46(17) ?
C13 S1 C12 N6 . . . . -178.3(3) ?
C13 S1 C12 N4 . . . . 1.2(3) ?
C12 S1 C13 C14 . . . . -0.7(3) ?
S1 C13 C14 N4 . . . . 0.1(4) ?
S1 C13 C14 C15 . . . . 176.5(3) ?
C12 N4 C14 C13 . . . . 0.8(4) ?
Cu2 N4 C14 C13 . . . . -178.2(2) ?
C12 N4 C14 C15 . . . . -176.2(3) ?
Cu2 N4 C14 C15 . . . . 4.7(3) ?
C17 N5 C15 C16 . . . . -1.8(4) ?
Cu2 N5 C15 C16 . . . . -175.4(2) ?
C17 N5 C15 C14 . . . . 174.5(3) ?
Cu2 N5 C15 C14 . . . . 0.9(3) ?
C13 C14 C15 C16 . . . . -4.6(6) ?
N4 C14 C15 C16 . . . . 171.9(3) ?
C13 C14 C15 N5 . . . . 179.9(3) ?
N4 C14 C15 N5 . . . . -3.6(4) ?
N5 C15 C16 S2 . . . . 1.6(4) ?
C14 C15 C16 S2 . . . . -174.0(3) ?
C17 S2 C16 C15 . . . . -0.7(3) ?
C15 N5 C17 N7 . . . . -177.2(3) ?
Cu2 N5 C17 N7 . . . . -5.3(5) ?
C15 N5 C17 S2 . . . . 1.1(3) ?
Cu2 N5 C17 S2 . . . . 173.04(16) ?
C16 S2 C17 N5 . . . . -0.2(3) ?
C16 S2 C17 N7 . . . . 178.1(3) ?
O5 C18 C19 C20 . . . . -178.9(3) ?
C23 C18 C19 C20 . . . . 0.4(5) ?
O5 C18 C19 N8 . . . . 2.5(5) ?
C23 C18 C19 N8 . . . . -178.1(3) ?
C18 C19 C20 C21 . . . . 3.0(5) ?
N8 C19 C20 C21 . . . . -178.5(3) ?
C19 C20 C21 C22 . . . . -3.3(5) ?
C19 C20 C21 N9 . . . . 176.5(3) ?
C20 C21 C22 C23 . . . . 0.1(5) ?
N9 C21 C22 C23 . . . . -179.6(3) ?
C21 C22 C23 C18 . . . . 3.7(5) ?
C21 C22 C23 N10 . . . . -175.6(3) ?
O5 C18 C23 C22 . . . . 175.5(3) ?
C19 C18 C23 C22 . . . . -3.8(5) ?
O5 C18 C23 N10 . . . . -5.2(5) ?
C19 C18 C23 N10 . . . . 175.5(3) ?
